data_4332812
loop_
_publ_author_name
'Lim, Jeong Hak'
'Kang, Jun Sung'
'Kim, Hyoung Chan'
'Koh, Eui Kwan'
'Hong, Chang Seop'

_publ_section_title
;
 Synthesis, Crystal Structures, and Magnetic Properties of Cyano-Bridged
 Honeycomblike Layers MV&#x2212;CuII(M = Mo, W) Chelated by a Macrocyclic
 Ligand
;
_journal_issue 19
_journal_name_full 'Inorganic Chemistry'
_journal_page_first 7821
_journal_page_last 7827
_journal_paper_doi 10.1021/ic060868b
_journal_volume 45
_journal_year 2006
_chemical_formula_sum 'C11 H22 Cl Cu0.5 N2 O4'
_chemical_formula_weight 313.53
_chemical_name_systematic
;
 ?
;
_space_group_IT_number 14
_symmetry_cell_setting monoclinic
_symmetry_space_group_name_Hall '-P 2yn'
_symmetry_space_group_name_H-M 'P 1 21/n 1'
_atom_sites_solution_hydrogens geom
_atom_sites_solution_primary direct
_atom_sites_solution_secondary difmap
_audit_creation_method SHELXL-97
_cell_angle_alpha 90.00
_cell_angle_beta 96.4030(10)
_cell_angle_gamma 90.00
_cell_formula_units_Z 4
_cell_length_a 9.2736(2)
_cell_length_b 11.6867(2)
_cell_length_c 13.0068(2)
_cell_measurement_temperature 293(2)
_cell_volume 1400.85(4)
_computing_structure_refinement 'SHELXL-97 (Sheldrick, 1997)'
_diffrn_ambient_temperature 293(2)
_diffrn_measured_fraction_theta_full 0.986
_diffrn_measured_fraction_theta_max 0.986
_diffrn_radiation_monochromator graphite
_diffrn_radiation_source 'fine-focus sealed tube'
_diffrn_radiation_type MoK\a
_diffrn_radiation_wavelength 0.71073
_diffrn_reflns_av_R_equivalents 0.0222
_diffrn_reflns_av_sigmaI/netI 0.0240
_diffrn_reflns_limit_h_max 12
_diffrn_reflns_limit_h_min -12
_diffrn_reflns_limit_k_max 13
_diffrn_reflns_limit_k_min -15
_diffrn_reflns_limit_l_max 16
_diffrn_reflns_limit_l_min -17
_diffrn_reflns_number 13367
_diffrn_reflns_theta_full 28.33
_diffrn_reflns_theta_max 28.33
_diffrn_reflns_theta_min 2.35
_exptl_absorpt_coefficient_mu 1.021
_exptl_crystal_colour red
_exptl_crystal_density_diffrn 1.487
_exptl_crystal_density_method 'not measured'
_exptl_crystal_description plate
_exptl_crystal_F_000 662
_exptl_crystal_size_max 0.14
_exptl_crystal_size_mid 0.13
_exptl_crystal_size_min 0.10
_refine_diff_density_max 0.822
_refine_diff_density_min -0.453
_refine_diff_density_rms 0.066
_refine_ls_extinction_method none
_refine_ls_goodness_of_fit_ref 1.050
_refine_ls_hydrogen_treatment mixed
_refine_ls_matrix_type full
_refine_ls_number_parameters 170
_refine_ls_number_reflns 3459
_refine_ls_number_restraints 0
_refine_ls_restrained_S_all 1.050
_refine_ls_R_factor_all 0.0527
_refine_ls_R_factor_gt 0.0404
_refine_ls_shift/su_max 0.001
_refine_ls_shift/su_mean 0.000
_refine_ls_structure_factor_coef Fsqd
_refine_ls_weighting_details 'calc w=1/[\s^2^(Fo^2^)+(0.0639P)^2^+0.8176P] where P=(Fo^2^+2Fc^2^)/3'
_refine_ls_weighting_scheme calc
_refine_ls_wR_factor_gt 0.1132
_refine_ls_wR_factor_ref 0.1209
_reflns_number_gt 2774
_reflns_number_total 3459
_reflns_threshold_expression >2sigma(I)
_cod_data_source_file ic060868bsup1.cif
_cod_data_source_block p21-n
_cod_depositor_comments
;
The following automatic conversions were performed:

'_symmetry_cell_setting' value 'Monoclinic' changed to 'monoclinic'
according to /home/saulius/struct/CIF-dictionaries/cif_core.dic
dictionary named 'cif_core.dic' version 2.4.2 from 2011-04-26.

Automatic conversion script
Id: cif_fix_values 1891 2012-01-12 08:04:46Z andrius 
;
_cod_original_sg_symbol_H-M P2(1)/n
_cod_original_formula_sum 'C11 H22 Cl Cu0.50 N2 O4'
_cod_database_code 4332812

loop_
_symmetry_equiv_pos_as_xyz
'x, y, z'
'-x+1/2, y+1/2, -z+1/2'
'-x, -y, -z'
'x-1/2, -y-1/2, z-1/2'

loop_
_atom_site_label
_atom_site_type_symbol
_atom_site_fract_x
_atom_site_fract_y
_atom_site_fract_z
_atom_site_U_iso_or_equiv
_atom_site_adp_type
_atom_site_occupancy
_atom_site_symmetry_multiplicity
_atom_site_calc_flag
_atom_site_refinement_flags
Cu1 Cu 0.0000 1.0000 0.5000 0.02976(13) Uani 1 2 d S
N1 N 0.21509(19) 0.96120(17) 0.52999(14) 0.0302(4) Uani 1 1 d .
H1 H 0.2594 1.0292 0.5202 0.036 Uiso 1 1 calc R
N2 N -0.00510(19) 0.98567(15) 0.34515(14) 0.0295(4) Uani 1 1 d .
H2 H 0.0251 1.0543 0.3224 0.035 Uiso 1 1 calc R
C1 C 0.3466(3) 1.0231(3) 0.8530(2) 0.0518(7) Uani 1 1 d .
H1A H 0.3769 1.1007 0.8400 0.062 Uiso 1 1 calc R
H1B H 0.3621 1.0097 0.9270 0.062 Uiso 1 1 calc R
C2 C 0.4370(3) 0.9395(3) 0.7980(2) 0.0557(7) Uani 1 1 d .
H2A H 0.4137 0.8619 0.8170 0.067 Uiso 1 1 calc R
H2B H 0.5390 0.9525 0.8201 0.067 Uiso 1 1 calc R
C3 C 0.4092(3) 0.9526(3) 0.6811(2) 0.0462(6) Uani 1 1 d .
H3A H 0.4629 0.8944 0.6483 0.055 Uiso 1 1 calc R
H3B H 0.4440 1.0268 0.6614 0.055 Uiso 1 1 calc R
C4 C 0.2481(2) 0.9417(2) 0.64311(17) 0.0325(5) Uani 1 1 d .
H4 H 0.2166 0.8642 0.6587 0.039 Uiso 1 1 calc R
C5 C 0.2880(2) 0.8805(2) 0.46208(18) 0.0345(5) Uani 1 1 d .
H5 H 0.3929 0.8915 0.4779 0.041 Uiso 1 1 calc R
C6 C 0.2559(3) 0.7555(2) 0.4844(2) 0.0459(6) Uani 1 1 d .
H6A H 0.2844 0.7403 0.5572 0.055 Uiso 1 1 calc R
H6B H 0.1521 0.7427 0.4710 0.055 Uiso 1 1 calc R
C7 C 0.3336(4) 0.6721(3) 0.4202(3) 0.0622(8) Uani 1 1 d .
H7A H 0.2919 0.6760 0.3493 0.093 Uiso 1 1 calc R
H7B H 0.3233 0.5958 0.4458 0.093 Uiso 1 1 calc R
H7C H 0.4346 0.6916 0.4248 0.093 Uiso 1 1 calc R
C8 C 0.2483(2) 0.9149(2) 0.34940(18) 0.0352(5) Uani 1 1 d .
H8A H 0.2726 0.9950 0.3423 0.042 Uiso 1 1 calc R
H8B H 0.3086 0.8713 0.3072 0.042 Uiso 1 1 calc R
C9 C 0.0914(2) 0.8982(2) 0.30610(19) 0.0392(5) Uani 1 1 d .
H9A H 0.0835 0.9022 0.2312 0.047 Uiso 1 1 calc R
H9B H 0.0597 0.8227 0.3250 0.047 Uiso 1 1 calc R
C10 C -0.1592(2) 0.9732(2) 0.30085(18) 0.0319(5) Uani 1 1 d .
H10 H -0.1912 0.8958 0.3165 0.038 Uiso 1 1 calc R
C11 C -0.1863(3) 0.9906(2) 0.1847(2) 0.0436(6) Uani 1 1 d .
H11A H -0.1305 0.9352 0.1502 0.052 Uiso 1 1 calc R
H11B H -0.1545 1.0665 0.1673 0.052 Uiso 1 1 calc R
Cl1 Cl 0.20303(8) 1.25613(6) 0.43128(6) 0.0507(2) Uani 1 1 d .
O1 O 0.1094(3) 1.2199(3) 0.5026(3) 0.0984(10) Uani 1 1 d .
O2 O 0.3296(4) 1.1940(3) 0.4455(5) 0.171(2) Uani 1 1 d .
O3 O 0.1270(7) 1.2246(3) 0.3346(3) 0.166(2) Uani 1 1 d .
O4 O 0.2247(3) 1.3748(2) 0.4317(2) 0.0816(8) Uani 1 1 d .

loop_
_atom_site_aniso_label
_atom_site_aniso_U_11
_atom_site_aniso_U_22
_atom_site_aniso_U_33
_atom_site_aniso_U_23
_atom_site_aniso_U_13
_atom_site_aniso_U_12
Cu1 0.02518(19) 0.0367(2) 0.0279(2) -0.00314(15) 0.00508(14) 0.00354(14)
N1 0.0270(8) 0.0323(9) 0.0319(10) 0.0006(8) 0.0060(7) 0.0012(7)
N2 0.0274(8) 0.0319(10) 0.0300(9) -0.0025(7) 0.0071(7) -0.0006(7)
C1 0.0440(14) 0.072(2) 0.0371(14) -0.0034(13) -0.0071(11) 0.0000(13)
C2 0.0403(14) 0.077(2) 0.0468(16) 0.0019(15) -0.0069(12) 0.0123(14)
C3 0.0299(11) 0.0661(18) 0.0424(14) -0.0012(13) 0.0031(10) 0.0068(11)
C4 0.0291(10) 0.0364(12) 0.0319(11) 0.0012(9) 0.0034(8) 0.0026(9)
C5 0.0280(10) 0.0376(13) 0.0392(13) -0.0016(10) 0.0090(9) 0.0045(9)
C6 0.0529(15) 0.0365(14) 0.0506(15) 0.0005(11) 0.0159(12) 0.0052(11)
C7 0.076(2) 0.0433(16) 0.070(2) -0.0088(14) 0.0225(17) 0.0106(15)
C8 0.0287(10) 0.0426(13) 0.0360(12) -0.0030(10) 0.0116(9) 0.0026(9)
C9 0.0349(11) 0.0464(14) 0.0369(13) -0.0109(10) 0.0062(9) 0.0046(10)
C10 0.0294(10) 0.0348(12) 0.0318(11) -0.0012(9) 0.0043(8) -0.0024(8)
C11 0.0391(12) 0.0597(17) 0.0319(12) -0.0024(11) 0.0030(10) 0.0002(11)
Cl1 0.0625(4) 0.0368(3) 0.0566(4) -0.0003(3) 0.0234(3) -0.0049(3)
O1 0.115(2) 0.0780(18) 0.115(2) 0.0206(16) 0.0691(19) 0.0103(16)
O2 0.0650(19) 0.073(2) 0.386(8) -0.016(3) 0.072(3) 0.0064(16)
O3 0.326(7) 0.097(3) 0.068(2) 0.0036(18) -0.007(3) -0.098(4)
O4 0.115(2) 0.0387(12) 0.0929(19) -0.0029(12) 0.0208(16) -0.0142(13)

loop_
_atom_type_symbol
_atom_type_description
_atom_type_scat_dispersion_real
_atom_type_scat_dispersion_imag
_atom_type_scat_source
C C 0.0033 0.0016 'International Tables Vol C Tables 4.2.6.8 and 6.1.1.4'
H H 0.0000 0.0000 'International Tables Vol C Tables 4.2.6.8 and 6.1.1.4'
N N 0.0061 0.0033 'International Tables Vol C Tables 4.2.6.8 and 6.1.1.4'
O O 0.0106 0.0060 'International Tables Vol C Tables 4.2.6.8 and 6.1.1.4'
Cl Cl 0.1484 0.1585 'International Tables Vol C Tables 4.2.6.8 and 6.1.1.4'
Cu Cu 0.3201 1.2651 'International Tables Vol C Tables 4.2.6.8 and 6.1.1.4'

loop_
_geom_angle_atom_site_label_1
_geom_angle_atom_site_label_2
_geom_angle_atom_site_label_3
_geom_angle
_geom_angle_site_symmetry_1
_geom_angle_site_symmetry_3
N2 Cu1 N2 180.0 . 3_576
N2 Cu1 N1 94.94(7) . .
N2 Cu1 N1 85.06(7) 3_576 .
N2 Cu1 N1 85.06(7) . 3_576
N2 Cu1 N1 94.94(7) 3_576 3_576
N1 Cu1 N1 180.0 . 3_576
C4 N1 C5 115.40(17) . .
C4 N1 Cu1 108.19(12) . .
C5 N1 Cu1 121.42(14) . .
C9 N2 C10 112.93(17) . .
C9 N2 Cu1 116.80(15) . .
C10 N2 Cu1 108.03(13) . .
C2 C1 C11 110.6(2) . 3_576
C1 C2 C3 111.4(2) . .
C2 C3 C4 111.5(2) . .
N1 C4 C3 113.20(18) . .
N1 C4 C10 108.07(18) . 3_576
C3 C4 C10 110.6(2) . 3_576
N1 C5 C8 108.87(18) . .
N1 C5 C6 112.23(18) . .
C8 C5 C6 113.8(2) . .
C7 C6 C5 113.3(2) . .
C9 C8 C5 116.27(19) . .
N2 C9 C8 112.01(19) . .
N2 C10 C11 114.69(18) . .
N2 C10 C4 107.31(17) . 3_576
C11 C10 C4 110.5(2) . 3_576
C10 C11 C1 110.7(2) . 3_576
O2 Cl1 O4 113.7(2) . .
O2 Cl1 O1 109.4(3) . .
O4 Cl1 O1 113.27(17) . .
O2 Cl1 O3 108.3(4) . .
O4 Cl1 O3 108.48(19) . .
O1 Cl1 O3 103.0(3) . .

loop_
_geom_bond_atom_site_label_1
_geom_bond_atom_site_label_2
_geom_bond_distance
_geom_bond_site_symmetry_2
Cu1 N2 2.0164(18) .
Cu1 N2 2.0164(18) 3_576
Cu1 N1 2.0403(17) .
Cu1 N1 2.0403(17) 3_576
N1 C4 1.487(3) .
N1 C5 1.503(3) .
N2 C9 1.485(3) .
N2 C10 1.488(3) .
C1 C2 1.518(4) .
C1 C11 1.520(4) 3_576
C2 C3 1.521(4) .
C3 C4 1.526(3) .
C4 C10 1.527(3) 3_576
C5 C8 1.525(3) .
C5 C6 1.526(4) .
C6 C7 1.517(4) .
C8 C9 1.514(3) .
C10 C11 1.518(3) .
C10 C4 1.527(3) 3_576
C11 C1 1.520(4) 3_576
Cl1 O2 1.375(3) .
Cl1 O4 1.401(2) .
Cl1 O1 1.405(3) .
Cl1 O3 1.421(4) .
